data_7042001
loop_
_publ_author_name
'Finger, Lars H.'
'Venker, Alexander'
'Schr\"oder, Fabian G'
'Sundermeyer, J\"org'

_publ_section_title
;
 New lithium borates with bistetrazolato(2-) and pyrazinediolato(2-)
 ligands - potentially interesting lithium electrolyte additives.
;
_journal_issue 9
_journal_name_full 'Dalton transactions (Cambridge, England : 2003)'
_journal_page_first 3014
_journal_page_last 3024
_journal_paper_doi 10.1039/c7dt00308k
_journal_volume 46
_journal_year 2017
_chemical_formula_moiety 'C12 B N8 O4, C6 H14 N'
_chemical_formula_sum 'C18 H14 B N9 O4'
_chemical_formula_weight 431.19
_chemical_properties_physical ', Moisture-sensitive,Hygroscopic'
_space_group_crystal_system triclinic
_space_group_IT_number 2
_space_group_name_Hall '-P 1'
_space_group_name_H-M_alt 'P -1'
_symmetry_space_group_name_Hall '-P 1'
_symmetry_space_group_name_H-M 'P -1'
_atom_sites_solution_hydrogens geom
_atom_sites_solution_primary direct
_atom_sites_solution_secondary difmap
_audit_creation_method SHELXL-2014/7
_audit_update_record
;
2016-06-13 deposited with the CCDC.
2017-02-09 downloaded from the CCDC.
;
_cell_angle_alpha 87.703(2)
_cell_angle_beta 74.253(2)
_cell_angle_gamma 79.855(2)
_cell_formula_units_Z 4
_cell_length_a 10.1140(6)
_cell_length_b 11.7988(7)
_cell_length_c 17.7771(10)
_cell_measurement_reflns_used 9900
_cell_measurement_temperature 100(2)
_cell_measurement_theta_max 27.13
_cell_measurement_theta_min 2.35
_cell_volume 2009.8(2)
_computing_cell_refinement 'Bruker SAINT'
_computing_data_collection 'Bruker APEX2'
_computing_data_reduction 'Bruker SAINT'
_computing_molecular_graphics
;
Mercury (C. F. Macrae, P. R. Edgington, P. McCabe, E. Pidcock, G. P. 
Shields, R. Taylor, M. Towler, 
J. van de Streek, J. Appl. Cryst. 2006,  39, 453-457.)
DIAMOND 4 (H. Putz, K. Brandenburg, Crystal Impact GbR, Kreuzherrenstr. 
102, 53227 Bonn, Germany)
;
_computing_publication_material
;
WinGX 2014.1 (L.J. Farrugia, J. Appl. Cryst. 2012, 45, 849-854)
;
_computing_structure_refinement 'SHELXL-2014/7 (Sheldrick, 2014)'
_computing_structure_solution
;
SIR2011 (M. C. Burla, R. Caliandro, M. Camalli, B. Carrozzini,
G. L. Cascarano, C. Giacovazzo, M. Mallamo, A. Mazzone, G. Polidori, 
R. Spagna, J. Appl. Cryst. 2012, 45, 357-361)
;
_diffrn_ambient_temperature 100(2)
_diffrn_detector_area_resol_mean 10.4167
_diffrn_measured_fraction_theta_full 0.997
_diffrn_measured_fraction_theta_max 0.996
_diffrn_measurement_device_type 'Bruker APEX-II CCD'
_diffrn_measurement_method '\f and \w scans'
_diffrn_radiation_type MoK\a
_diffrn_radiation_wavelength 0.71073
_diffrn_reflns_av_R_equivalents 0.0391
_diffrn_reflns_av_unetI/netI 0.0703
_diffrn_reflns_Laue_measured_fraction_full 0.997
_diffrn_reflns_Laue_measured_fraction_max 0.996
_diffrn_reflns_limit_h_max 12
_diffrn_reflns_limit_h_min -12
_diffrn_reflns_limit_k_max 15
_diffrn_reflns_limit_k_min -15
_diffrn_reflns_limit_l_max 22
_diffrn_reflns_limit_l_min -22
_diffrn_reflns_number 22424
_diffrn_reflns_point_group_measured_fraction_full 0.997
_diffrn_reflns_point_group_measured_fraction_max 0.996
_diffrn_reflns_theta_full 25.000
_diffrn_reflns_theta_max 27.151
_diffrn_reflns_theta_min 2.381
_diffrn_source 'I\mS Microfocus Source'
_exptl_absorpt_coefficient_mu 0.105
_exptl_absorpt_correction_T_max 0.7455
_exptl_absorpt_correction_T_min 0.6730
_exptl_absorpt_correction_type multi-scan
_exptl_absorpt_process_details 'SADABS V2012/1 (Bruker AXS Inc.)'
_exptl_crystal_colour colourless
_exptl_crystal_density_diffrn 1.425
_exptl_crystal_density_method 'not measured'
_exptl_crystal_description block
_exptl_crystal_F_000 888
_exptl_crystal_recrystallization_method 'Re-crystallisation from solvent'
_exptl_crystal_size_max 0.460
_exptl_crystal_size_mid 0.220
_exptl_crystal_size_min 0.120
_refine_diff_density_max 0.336
_refine_diff_density_min -0.286
_refine_diff_density_rms 0.051
_refine_ls_extinction_method none
_refine_ls_goodness_of_fit_ref 1.045
_refine_ls_hydrogen_treatment constr
_refine_ls_matrix_type full
_refine_ls_number_parameters 730
_refine_ls_number_reflns 8855
_refine_ls_number_restraints 149
_refine_ls_restrained_S_all 1.037
_refine_ls_R_factor_all 0.0944
_refine_ls_R_factor_gt 0.0531
_refine_ls_shift/su_max 0.001
_refine_ls_shift/su_mean 0.000
_refine_ls_structure_factor_coef Fsqd
_refine_ls_weighting_details 'w=1/[\s^2^(Fo^2^)+(0.0351P)^2^+0.6834P] where P=(Fo^2^+2Fc^2^)/3'
_refine_ls_weighting_scheme calc
_refine_ls_wR_factor_gt 0.0979
_refine_ls_wR_factor_ref 0.1102
_reflns_Friedel_coverage 0.000
_reflns_number_gt 5996
_reflns_number_total 8855
_reflns_threshold_expression 'I > 2\s(I)'
_cod_data_source_file c7dt00308k2.cif
_cod_data_source_block fin289
_cod_depositor_comments 'Adding full bibliography for 7041994--7042002.cif.'
_cod_database_code 7042001
_audit_contact_author 'Joerg Sundermeyer'
_shelx_shelxl_version_number 2014/7
_shelx_space_group_comment
; 
The symmetry employed for this shelxl refinement is uniquely defined 
by the following loop, which should always be used as a source of 
symmetry information in preference to the above space-group names. 
They are only intended as comments. 
;
_shelx_estimated_absorpt_t_min 0.953
_shelx_estimated_absorpt_t_max 0.987
_solvent_exptl_crystal_recrystallization_method 'acetonitrile, diethylether'

loop_
_space_group_symop_operation_xyz
'x, y, z'
'-x, -y, -z'

loop_
_atom_site_label
_atom_site_type_symbol
_atom_site_fract_x
_atom_site_fract_y
_atom_site_fract_z
_atom_site_U_iso_or_equiv
_atom_site_adp_type
_atom_site_occupancy
_atom_site_site_symmetry_order
_atom_site_calc_flag
_atom_site_refinement_flags_posn
_atom_site_refinement_flags_adp
_atom_site_refinement_flags_occupancy
_atom_site_disorder_assembly
_atom_site_disorder_group
C1 C 0.72784(18) 0.79115(15) 0.94869(11) 0.0146(4) Uani 1 1 d . . . . .
C2 C 0.84275(18) 0.84759(15) 0.91392(10) 0.0151(4) Uani 1 1 d . . . . .
C3 C 0.64229(19) 0.93248(16) 1.03600(11) 0.0172(4) Uani 1 1 d . . . . .
C4 C 0.75353(19) 0.98735(15) 1.00211(11) 0.0168(4) Uani 1 1 d . . . . .
C5 C 0.5338(2) 0.98316(17) 1.10231(12) 0.0230(4) Uani 1 1 d . . . . .
C6 C 0.7633(2) 1.09532(17) 1.03339(11) 0.0216(4) Uani 1 1 d . . . . .
C7 C 0.98097(18) 0.51714(15) 0.78331(10) 0.0150(4) Uani 1 1 d . . . . .
C8 C 0.90086(19) 0.58133(15) 0.73578(11) 0.0172(4) Uani 1 1 d . . . . .
C9 C 1.0495(2) 0.37685(16) 0.69471(11) 0.0197(4) Uani 1 1 d . . . . .
C10 C 0.9691(2) 0.43775(17) 0.65032(12) 0.0243(5) Uani 1 1 d . U . . .
C11 C 1.1286(2) 0.26479(17) 0.66936(12) 0.0249(5) Uani 1 1 d . . . . .
C13 C 0.12503(18) 0.99244(15) 0.78047(11) 0.0152(4) Uani 1 1 d . . . . .
C14 C 0.0022(2) 1.00974(15) 0.75406(11) 0.0179(4) Uani 1 1 d . . . . .
C15 C 0.03829(18) 1.14794(15) 0.85476(10) 0.0142(4) Uani 1 1 d . . . . .
C16 C -0.08030(19) 1.16510(15) 0.82910(11) 0.0158(4) Uani 1 1 d . . . . .
C17 C 0.05509(18) 1.22671(15) 0.91027(11) 0.0146(4) Uani 1 1 d . . . . .
C18 C -0.1883(2) 1.26307(17) 0.85584(12) 0.0212(4) Uani 1 1 d . . . . .
O7 O 0.14658(14) 0.73351(10) 0.69627(7) 0.0206(3) Uani 1 1 d . . . . .
O8 O 0.23575(17) 0.87184(11) 0.60662(8) 0.0347(4) Uani 1 1 d . . . . .
C19 C 0.2132(2) 0.68527(16) 0.62738(11) 0.0242(5) Uani 1 1 d . . . . .
C20 C 0.2661(3) 0.76935(17) 0.57316(12) 0.0371(6) Uani 1 1 d . . . . .
N13 N 0.2292(2) 0.57658(14) 0.61100(10) 0.0293(4) Uani 1 1 d . . . . .
C31 C 0.28855(19) 0.59641(16) 0.81986(11) 0.0180(4) Uani 1 1 d . . . . .
H31A H 0.2077 0.6568 0.8430 0.022 Uiso 1 1 calc R U . . .
H31B H 0.2630 0.5504 0.7823 0.022 Uiso 1 1 calc R U . . .
C32 C 0.41487(19) 0.65077(17) 0.77887(12) 0.0231(5) Uani 1 1 d . . . . .
H32A H 0.3930 0.7355 0.7856 0.028 Uiso 1 1 calc R U . . .
H32B H 0.4443 0.6322 0.7223 0.028 Uiso 1 1 calc R U . . .
C34 C 0.5296(2) 0.59948(18) 0.81748(12) 0.0258(5) Uani 1 1 d . . . . .
H34A H 0.5902 0.5318 0.7877 0.031 Uiso 1 1 calc R U . . .
H34B H 0.5877 0.6572 0.8213 0.031 Uiso 1 1 calc R U . . .
C35 C 0.45140(19) 0.56501(18) 0.89742(11) 0.0225(5) Uani 1 1 d . . . . .
H35A H 0.4190 0.6321 0.9335 0.027 Uiso 1 1 calc R U . . .
H35B H 0.5108 0.5047 0.9197 0.027 Uiso 1 1 calc R U . . .
C36 C 0.2119(2) 0.52655(17) 0.95613(11) 0.0235(5) Uani 1 1 d . . . . .
H36A H 0.1334 0.4987 0.9450 0.035 Uiso 1 1 calc R U . . .
H36B H 0.1826 0.6067 0.9743 0.035 Uiso 1 1 calc R U . . .
H36C H 0.2425 0.4789 0.9967 0.035 Uiso 1 1 calc R U . . .
C37 C 0.3735(2) 0.39752(16) 0.85549(12) 0.0262(5) Uani 1 1 d . . . . .
H37A H 0.4061 0.3497 0.8955 0.039 Uiso 1 1 calc R U . . .
H37B H 0.4492 0.3931 0.8071 0.039 Uiso 1 1 calc R U . . .
H37C H 0.2941 0.3696 0.8455 0.039 Uiso 1 1 calc R U . . .
B1 B 0.8696(2) 0.68472(18) 0.84572(13) 0.0168(5) Uani 1 1 d . . . . .
B2 B 0.1509(3) 0.85881(19) 0.68859(13) 0.0227(5) Uani 1 1 d . . . . .
N1 N 0.62639(15) 0.82982(13) 1.00891(9) 0.0165(3) Uani 1 1 d . . . . .
N2 N 0.85895(16) 0.94533(13) 0.93820(9) 0.0175(3) Uani 1 1 d . . . . .
N3 N 0.4471(2) 1.02649(16) 1.15358(11) 0.0364(5) Uani 1 1 d . . . . .
N4 N 0.77143(19) 1.18168(15) 1.05763(10) 0.0317(4) Uani 1 1 d . . . . .
N5 N 1.05636(16) 0.41646(13) 0.76479(9) 0.0172(3) Uani 1 1 d . . . . .
N6 N 0.89115(17) 0.54474(14) 0.66994(9) 0.0242(4) Uani 1 1 d . . . . .
N7 N 1.1895(2) 0.17525(15) 0.64839(11) 0.0356(5) Uani 1 1 d . . . . .
N9 N 0.14686(15) 1.05906(13) 0.83036(9) 0.0163(3) Uani 1 1 d . . . . .
N10 N -0.10150(17) 1.09396(13) 0.77604(9) 0.0201(4) Uani 1 1 d . . . . .
N11 N 0.06922(16) 1.28815(13) 0.95449(10) 0.0208(4) Uani 1 1 d . . . . .
N12 N -0.27186(19) 1.34284(16) 0.87665(11) 0.0337(5) Uani 1 1 d . . . . .
N18 N 0.32959(15) 0.51958(13) 0.88351(9) 0.0166(3) Uani 1 1 d . . . . .
O1 O 0.73986(12) 0.69353(10) 0.91101(7) 0.0175(3) Uani 1 1 d . . . . .
O2 O 0.92966(12) 0.78727(11) 0.85387(7) 0.0178(3) Uani 1 1 d . . . . .
O3 O 0.96557(12) 0.57494(10) 0.84819(7) 0.0171(3) Uani 1 1 d . . . . .
O4 O 0.83701(13) 0.68190(10) 0.76919(7) 0.0182(3) Uani 1 1 d . . . . .
O5 O 0.21382(13) 0.90143(11) 0.74495(7) 0.0201(3) Uani 1 1 d . . . . .
O6 O 0.01121(15) 0.92940(11) 0.70147(8) 0.0244(3) Uani 1 1 d . . . . .
N17 N 0.3042(12) 0.0881(7) 0.3837(8) 0.0155(18) Uani 0.502(2) 1 d D . P A 1
C25 C 0.3723(5) 0.0463(3) 0.4481(2) 0.0230(10) Uani 0.502(2) 1 d D . P A 1
H25A H 0.4078 0.1093 0.4674 0.028 Uiso 0.502(2) 1 calc R U P A 1
H25B H 0.3059 0.0154 0.4923 0.028 Uiso 0.502(2) 1 calc R U P A 1
C26 C 0.4887(4) -0.0459(4) 0.4094(3) 0.0321(11) Uani 0.502(2) 1 d D . P A 1
H26A H 0.5012 -0.1092 0.4465 0.039 Uiso 0.502(2) 1 calc R U P A 1
H26B H 0.5768 -0.0148 0.3917 0.039 Uiso 0.502(2) 1 calc R U P A 1
C27 C 0.4505(5) -0.0910(3) 0.3383(3) 0.0327(11) Uani 0.502(2) 1 d D . P A 1
H27A H 0.5169 -0.0749 0.2884 0.039 Uiso 0.502(2) 1 calc R U P A 1
H27B H 0.4495 -0.1748 0.3421 0.039 Uiso 0.502(2) 1 calc R U P A 1
C28 C 0.3041(9) -0.0226(6) 0.3448(5) 0.0268(18) Uani 0.502(2) 1 d D . P A 1
H28A H 0.2877 -0.0082 0.2925 0.032 Uiso 0.502(2) 1 calc R U P A 1
H28B H 0.2315 -0.0641 0.3770 0.032 Uiso 0.502(2) 1 calc R U P A 1
C29 C 0.1612(4) 0.1529(4) 0.4144(3) 0.0289(11) Uani 0.502(2) 1 d D . P A 1
H29A H 0.1210 0.1774 0.3708 0.043 Uiso 0.502(2) 1 calc R U P A 1
H29B H 0.1643 0.2208 0.4434 0.043 Uiso 0.502(2) 1 calc R U P A 1
H29C H 0.1034 0.1035 0.4493 0.043 Uiso 0.502(2) 1 calc R U P A 1
C30 C 0.3905(4) 0.1632(4) 0.3281(2) 0.0263(10) Uani 0.502(2) 1 d D . P A 1
H30A H 0.4860 0.1214 0.3085 0.039 Uiso 0.502(2) 1 calc R U P A 1
H30B H 0.3918 0.2334 0.3554 0.039 Uiso 0.502(2) 1 calc R U P A 1
H30C H 0.3501 0.1837 0.2841 0.039 Uiso 0.502(2) 1 calc R U P A 1
N17A N 0.3281(13) 0.0570(8) 0.3843(8) 0.0174(19) Uani 0.498(2) 1 d D . P A 2
C25A C 0.2816(10) -0.0504(7) 0.3655(5) 0.028(2) Uani 0.498(2) 1 d D . P A 2
H25C H 0.2708 -0.0472 0.3117 0.034 Uiso 0.498(2) 1 calc R U P A 2
H25D H 0.3504 -0.1195 0.3700 0.034 Uiso 0.498(2) 1 calc R U P A 2
C26A C 0.1447(4) -0.0542(3) 0.4239(2) 0.0264(10) Uani 0.498(2) 1 d D . P A 2
H26C H 0.1474 -0.1286 0.4517 0.032 Uiso 0.498(2) 1 calc R U P A 2
H26D H 0.0692 -0.0457 0.3973 0.032 Uiso 0.498(2) 1 calc R U P A 2
C27A C 0.1185(4) 0.0457(4) 0.4818(3) 0.0358(12) Uani 0.498(2) 1 d D . P A 2
H27C H 0.0528 0.1118 0.4695 0.043 Uiso 0.498(2) 1 calc R U P A 2
H27D H 0.0806 0.0211 0.5362 0.043 Uiso 0.498(2) 1 calc R U P A 2
C28A C 0.2615(5) 0.0762(4) 0.4704(2) 0.0265(10) Uani 0.498(2) 1 d D . P A 2
H28C H 0.2549 0.1574 0.4852 0.032 Uiso 0.498(2) 1 calc R U P A 2
H28D H 0.3150 0.0257 0.5017 0.032 Uiso 0.498(2) 1 calc R U P A 2
C29A C 0.4823(4) 0.0481(5) 0.3644(3) 0.0430(13) Uani 0.498(2) 1 d D . P A 2
H29D H 0.5055 0.1175 0.3826 0.064 Uiso 0.498(2) 1 calc R U P A 2
H29E H 0.5210 0.0405 0.3076 0.064 Uiso 0.498(2) 1 calc R U P A 2
H29F H 0.5221 -0.0197 0.3897 0.064 Uiso 0.498(2) 1 calc R U P A 2
C30A C 0.2746(5) 0.1578(3) 0.3393(2) 0.0250(10) Uani 0.498(2) 1 d D . P A 2
H30D H 0.1745 0.1613 0.3460 0.037 Uiso 0.498(2) 1 calc R U P A 2
H30E H 0.3241 0.1482 0.2837 0.037 Uiso 0.498(2) 1 calc R U P A 2
H30F H 0.2904 0.2292 0.3590 0.037 Uiso 0.498(2) 1 calc R U P A 2
N14 N 0.3034(16) 0.7509(5) 0.4990(3) 0.0205(19) Uani 0.49(2) 1 d D U P B 3
N15 N 0.3149(14) 0.3450(7) 0.4875(6) 0.0303(18) Uani 0.49(2) 1 d D U P B 3
N16 N 0.437(2) 0.5806(9) 0.3371(4) 0.065(4) Uani 0.49(2) 1 d D U P B 3
C21 C 0.2744(13) 0.5550(6) 0.5353(5) 0.0161(16) Uani 0.49(2) 1 d D U P B 3
C22 C 0.3189(16) 0.6362(6) 0.4815(3) 0.0218(19) Uani 0.49(2) 1 d D U P B 3
C23 C 0.2946(13) 0.4377(7) 0.5092(6) 0.0202(16) Uani 0.49(2) 1 d D U P B 3
C24 C 0.3843(19) 0.6045(7) 0.4007(4) 0.038(3) Uani 0.49(2) 1 d D U P B 3
N14A N 0.3618(12) 0.7449(4) 0.5020(3) 0.0172(14) Uani 0.51(2) 1 d D U P B 4
N15A N 0.3706(16) 0.3381(8) 0.4863(6) 0.041(2) Uani 0.51(2) 1 d D U P B 4
N16A N 0.5091(13) 0.5753(8) 0.3395(4) 0.046(2) Uani 0.51(2) 1 d D U P B 4
C21A C 0.3255(13) 0.5492(6) 0.5338(4) 0.0151(16) Uani 0.51(2) 1 d D U P B 4
C22A C 0.3776(13) 0.6312(5) 0.4827(3) 0.0166(15) Uani 0.51(2) 1 d D U P B 4
C23A C 0.3479(15) 0.4312(7) 0.5089(6) 0.0244(18) Uani 0.51(2) 1 d D U P B 4
C24A C 0.4507(13) 0.6020(6) 0.4024(3) 0.0265(18) Uani 0.51(2) 1 d D U P B 4
N8A N 0.986(3) 0.3492(7) 0.5175(7) 0.035(4) Uani 0.57(5) 1 d . U P C 3
C12A C 0.982(2) 0.3925(10) 0.5741(7) 0.021(2) Uani 0.57(5) 1 d . U P C 3
N8 N 0.925(2) 0.3424(8) 0.5292(6) 0.024(2) Uani 0.43(5) 1 d . U P C 4
C12 C 0.938(2) 0.3819(14) 0.5837(8) 0.019(2) Uani 0.43(5) 1 d . U P C 4

loop_
_atom_site_aniso_label
_atom_site_aniso_U_11
_atom_site_aniso_U_22
_atom_site_aniso_U_33
_atom_site_aniso_U_23
_atom_site_aniso_U_13
_atom_site_aniso_U_12
C1 0.0158(9) 0.0157(9) 0.0127(10) 0.0027(8) -0.0071(8) 0.0004(8)
C2 0.0165(9) 0.0162(9) 0.0107(10) 0.0029(8) -0.0027(8) 0.0002(8)
C3 0.0199(10) 0.0184(10) 0.0118(10) 0.0012(8) -0.0045(8) 0.0010(8)
C4 0.0219(10) 0.0147(9) 0.0129(10) 0.0020(8) -0.0057(8) 0.0007(8)
C5 0.0244(11) 0.0247(11) 0.0175(11) 0.0002(9) -0.0037(9) -0.0008(9)
C6 0.0259(11) 0.0201(10) 0.0145(11) 0.0025(8) -0.0002(8) -0.0012(9)
C7 0.0155(9) 0.0181(10) 0.0118(10) 0.0016(8) -0.0033(8) -0.0047(8)
C8 0.0180(10) 0.0174(10) 0.0152(10) -0.0005(8) -0.0052(8) 0.0009(8)
C9 0.0262(11) 0.0166(9) 0.0133(10) 0.0015(8) -0.0018(8) -0.0020(9)
C10 0.0351(12) 0.0223(10) 0.0156(11) -0.0010(9) -0.0104(9) 0.0004(10)
C11 0.0372(12) 0.0183(10) 0.0153(11) 0.0046(9) -0.0025(9) -0.0028(10)
C13 0.0184(10) 0.0130(9) 0.0134(10) 0.0029(8) -0.0030(8) -0.0031(8)
C14 0.0292(11) 0.0147(9) 0.0128(10) 0.0027(8) -0.0091(8) -0.0069(9)
C15 0.0186(9) 0.0131(9) 0.0102(9) 0.0016(7) -0.0024(7) -0.0032(8)
C16 0.0184(10) 0.0150(9) 0.0143(10) 0.0034(8) -0.0050(8) -0.0029(8)
C17 0.0128(9) 0.0141(9) 0.0150(10) 0.0026(8) -0.0019(8) -0.0007(8)
C18 0.0204(10) 0.0232(11) 0.0232(12) -0.0004(9) -0.0115(9) -0.0029(9)
O7 0.0349(8) 0.0150(7) 0.0112(7) 0.0005(6) -0.0043(6) -0.0056(6)
O8 0.0703(11) 0.0146(7) 0.0139(8) -0.0008(6) 0.0007(7) -0.0121(8)
C19 0.0447(13) 0.0165(10) 0.0122(10) 0.0015(8) -0.0078(9) -0.0070(10)
C20 0.0768(18) 0.0155(10) 0.0151(12) -0.0001(9) -0.0025(11) -0.0131(12)
N13 0.0563(12) 0.0173(9) 0.0147(9) 0.0007(7) -0.0082(9) -0.0094(9)
C31 0.0192(10) 0.0187(10) 0.0172(10) 0.0033(8) -0.0075(8) -0.0029(8)
C32 0.0253(11) 0.0267(11) 0.0168(11) 0.0029(9) -0.0019(9) -0.0096(9)
C34 0.0170(10) 0.0330(12) 0.0268(12) -0.0036(10) -0.0027(9) -0.0067(9)
C35 0.0180(10) 0.0317(11) 0.0190(11) -0.0027(9) -0.0092(8) 0.0001(9)
C36 0.0253(11) 0.0250(11) 0.0142(11) 0.0008(9) 0.0039(8) -0.0036(9)
C37 0.0354(12) 0.0168(10) 0.0212(12) -0.0012(9) -0.0006(9) -0.0011(9)
B1 0.0175(11) 0.0195(11) 0.0139(11) 0.0005(9) -0.0047(9) -0.0036(9)
B2 0.0398(14) 0.0164(11) 0.0127(12) 0.0014(9) -0.0085(10) -0.0051(11)
N1 0.0171(8) 0.0205(8) 0.0110(8) 0.0022(7) -0.0033(7) -0.0017(7)
N2 0.0213(8) 0.0154(8) 0.0144(9) 0.0006(7) -0.0036(7) -0.0019(7)
N3 0.0363(11) 0.0386(11) 0.0261(11) -0.0055(9) 0.0012(9) 0.0011(9)
N4 0.0442(12) 0.0211(9) 0.0263(11) -0.0032(8) -0.0031(9) -0.0060(9)
N5 0.0216(8) 0.0156(8) 0.0127(9) 0.0023(7) -0.0030(7) -0.0018(7)
N6 0.0338(10) 0.0232(9) 0.0172(9) -0.0029(7) -0.0138(8) 0.0022(8)
N7 0.0530(13) 0.0207(10) 0.0236(11) 0.0022(8) 0.0003(9) 0.0020(9)
N9 0.0181(8) 0.0152(8) 0.0148(9) 0.0001(7) -0.0027(7) -0.0031(7)
N10 0.0270(9) 0.0170(8) 0.0204(9) 0.0006(7) -0.0134(7) -0.0036(7)
N11 0.0219(9) 0.0191(8) 0.0217(9) -0.0021(7) -0.0072(7) -0.0014(7)
N12 0.0296(10) 0.0335(11) 0.0390(12) -0.0074(9) -0.0165(9) 0.0050(9)
N18 0.0188(8) 0.0166(8) 0.0128(8) -0.0003(7) -0.0022(7) -0.0021(7)
O1 0.0166(7) 0.0196(7) 0.0165(7) -0.0031(6) -0.0033(5) -0.0047(6)
O2 0.0168(7) 0.0207(7) 0.0139(7) -0.0038(6) 0.0001(5) -0.0039(6)
O3 0.0198(7) 0.0196(7) 0.0125(7) -0.0014(6) -0.0066(6) -0.0016(6)
O4 0.0191(7) 0.0184(7) 0.0170(7) -0.0018(6) -0.0078(6) 0.0022(6)
O5 0.0248(7) 0.0173(7) 0.0173(7) -0.0038(6) -0.0045(6) -0.0022(6)
O6 0.0416(9) 0.0167(7) 0.0209(8) -0.0008(6) -0.0194(7) -0.0033(7)
N17 0.016(3) 0.013(4) 0.019(3) -0.004(3) -0.005(2) -0.004(3)
C25 0.033(3) 0.025(2) 0.014(2) 0.0033(17) -0.0089(19) -0.009(2)
C26 0.032(2) 0.029(2) 0.035(3) 0.005(2) -0.009(2) -0.008(2)
C27 0.054(3) 0.019(2) 0.024(2) 0.0018(18) -0.011(2) 0.001(2)
C28 0.027(3) 0.020(4) 0.035(4) -0.006(3) -0.011(3) -0.003(3)
C29 0.022(2) 0.030(2) 0.032(3) -0.009(2) -0.0015(19) -0.0040(19)
C30 0.030(3) 0.033(2) 0.018(2) 0.0099(19) -0.0065(18) -0.013(2)
N17A 0.026(4) 0.016(4) 0.010(3) 0.003(3) -0.006(3) 0.000(3)
C25A 0.047(4) 0.015(3) 0.032(4) -0.003(3) -0.026(3) -0.007(3)
C26A 0.027(2) 0.025(2) 0.032(3) 0.0118(19) -0.015(2) -0.0097(19)
C27A 0.034(3) 0.039(3) 0.029(3) 0.007(2) 0.004(2) -0.011(2)
C28A 0.042(3) 0.029(2) 0.009(2) 0.0032(18) -0.005(2) -0.013(2)
C29A 0.025(3) 0.055(3) 0.050(3) 0.006(3) -0.017(2) -0.002(2)
C30A 0.042(3) 0.017(2) 0.021(2) 0.0114(19) -0.016(2) -0.009(2)
N14 0.032(5) 0.019(2) 0.011(2) 0.0026(15) -0.002(3) -0.011(3)
N15 0.039(5) 0.025(2) 0.028(3) -0.0069(19) -0.010(4) -0.005(3)
N16 0.113(10) 0.040(4) 0.024(3) -0.014(2) 0.019(4) -0.025(6)
C21 0.010(4) 0.016(2) 0.021(2) -0.0011(17) -0.003(3) -0.001(3)
C22 0.028(5) 0.022(2) 0.015(2) -0.0057(17) -0.001(3) -0.008(3)
C23 0.017(4) 0.024(2) 0.020(3) -0.0022(19) -0.005(3) -0.006(3)
C24 0.062(7) 0.021(3) 0.023(2) -0.005(2) 0.009(3) -0.020(4)
N14A 0.015(4) 0.0202(18) 0.016(2) 0.0013(14) -0.006(2) -0.001(2)
N15A 0.050(6) 0.029(3) 0.046(3) -0.013(2) -0.012(4) -0.008(3)
N16A 0.061(5) 0.048(3) 0.018(2) -0.007(2) 0.001(3) 0.007(4)
C21A 0.014(4) 0.017(2) 0.014(2) -0.0043(16) -0.004(3) -0.001(3)
C22A 0.015(4) 0.022(2) 0.012(2) -0.0013(15) -0.003(2) -0.002(2)
C23A 0.029(5) 0.024(2) 0.024(3) -0.0028(19) -0.009(4) -0.009(3)
C24A 0.034(4) 0.022(3) 0.019(2) -0.0026(17) -0.001(2) -0.002(3)
N8A 0.053(9) 0.031(2) 0.022(3) -0.0060(19) -0.017(4) 0.002(3)
C12A 0.028(6) 0.017(3) 0.019(3) 0.000(2) -0.008(3) -0.002(3)
N8 0.015(6) 0.037(3) 0.021(3) -0.004(2) -0.003(3) -0.008(3)
C12 0.015(6) 0.025(4) 0.016(3) 0.001(3) 0.001(3) -0.009(4)

loop_
_atom_type_symbol
_atom_type_description
_atom_type_scat_dispersion_real
_atom_type_scat_dispersion_imag
_atom_type_scat_source
C C 0.0033 0.0016 'International Tables Vol C Tables 4.2.6.8 and 6.1.1.4'
H H 0.0000 0.0000 'International Tables Vol C Tables 4.2.6.8 and 6.1.1.4'
B B 0.0013 0.0007 'International Tables Vol C Tables 4.2.6.8 and 6.1.1.4'
N N 0.0061 0.0033 'International Tables Vol C Tables 4.2.6.8 and 6.1.1.4'
O O 0.0106 0.0060 'International Tables Vol C Tables 4.2.6.8 and 6.1.1.4'

loop_
_geom_angle_atom_site_label_1
_geom_angle_atom_site_label_2
_geom_angle_atom_site_label_3
_geom_angle
N1 C1 O1 125.08(16)
N1 C1 C2 124.64(16)
O1 C1 C2 110.28(15)
N2 C2 O2 125.00(16)
N2 C2 C1 124.17(17)
O2 C2 C1 110.84(15)
N1 C3 C4 123.21(17)
N1 C3 C5 116.29(16)
C4 C3 C5 120.49(17)
N2 C4 C3 123.67(16)
N2 C4 C6 116.05(16)
C3 C4 C6 120.28(17)
N3 C5 C3 177.8(2)
N4 C6 C4 179.4(2)
N5 C7 O3 125.57(17)
N5 C7 C8 124.14(17)
O3 C7 C8 110.28(15)
N6 C8 O4 125.24(17)
N6 C8 C7 124.39(17)
O4 C8 C7 110.36(16)
N5 C9 C10 123.07(17)
N5 C9 C11 116.70(17)
C10 C9 C11 120.21(18)
N6 C10 C9 124.01(18)
N6 C10 C12A 117.9(5)
C9 C10 C12A 117.6(5)
N6 C10 C12 113.5(6)
C9 C10 C12 121.5(6)
N7 C11 C9 178.5(2)
N9 C13 O5 125.67(16)
N9 C13 C14 123.95(17)
O5 C13 C14 110.35(15)
N10 C14 O6 124.88(17)
N10 C14 C13 124.82(17)
O6 C14 C13 110.26(16)
N9 C15 C16 123.97(16)
N9 C15 C17 115.56(15)
C16 C15 C17 120.47(16)
N10 C16 C15 123.09(17)
N10 C16 C18 116.32(16)
C15 C16 C18 120.57(17)
N11 C17 C15 179.3(2)
N12 C18 C16 178.3(2)
C19 O7 B2 107.24(15)
C20 O8 B2 107.03(15)
N13 C19 O7 125.18(18)
N13 C19 C20 124.34(19)
O7 C19 C20 110.48(16)
N14 C20 O8 124.9(3)
O8 C20 N14A 122.9(3)
N14 C20 C19 121.9(3)
O8 C20 C19 110.76(18)
N14A C20 C19 124.8(3)
C19 N13 C21 112.6(3)
C19 N13 C21A 111.0(3)
N18 C31 C32 106.72(14)
N18 C31 H31A 110.4
C32 C31 H31A 110.4
N18 C31 H31B 110.4
C32 C31 H31B 110.4
H31A C31 H31B 108.6
C31 C32 C34 105.79(15)
C31 C32 H32A 110.6
C34 C32 H32A 110.6
C31 C32 H32B 110.6
C34 C32 H32B 110.6
H32A C32 H32B 108.7
C35 C34 C32 104.07(15)
C35 C34 H34A 110.9
C32 C34 H34A 110.9
C35 C34 H34B 110.9
C32 C34 H34B 110.9
H34A C34 H34B 109.0
C34 C35 N18 104.15(15)
C34 C35 H35A 110.9
N18 C35 H35A 110.9
C34 C35 H35B 110.9
N18 C35 H35B 110.9
H35A C35 H35B 108.9
N18 C36 H36A 109.5
N18 C36 H36B 109.5
H36A C36 H36B 109.5
N18 C36 H36C 109.5
H36A C36 H36C 109.5
H36B C36 H36C 109.5
N18 C37 H37A 109.5
N18 C37 H37B 109.5
H37A C37 H37B 109.5
N18 C37 H37C 109.5
H37A C37 H37C 109.5
H37B C37 H37C 109.5
O2 B1 O3 113.26(15)
O2 B1 O4 111.82(15)
O3 B1 O4 104.69(15)
O2 B1 O1 105.19(15)
O3 B1 O1 111.54(16)
O4 B1 O1 110.48(15)
O5 B2 O6 105.80(15)
O5 B2 O7 112.87(16)
O6 B2 O7 112.58(17)
O5 B2 O8 110.94(17)
O6 B2 O8 110.36(17)
O7 B2 O8 104.39(15)
C1 N1 C3 112.12(15)
C2 N2 C4 112.19(15)
C7 N5 C9 112.45(16)
C8 N6 C10 111.89(16)
C13 N9 C15 112.19(15)
C14 N10 C16 111.99(16)
C36 N18 C37 109.42(15)
C36 N18 C35 111.27(14)
C37 N18 C35 110.25(15)
C36 N18 C31 111.30(14)
C37 N18 C31 110.16(14)
C35 N18 C31 104.37(13)
C1 O1 B1 106.72(14)
C2 O2 B1 106.94(14)
C7 O3 B1 107.47(14)
C8 O4 B1 107.11(14)
C13 O5 B2 106.75(15)
C14 O6 B2 106.55(15)
C29 N17 C30 109.1(5)
C29 N17 C28 111.6(9)
C30 N17 C28 111.1(9)
C29 N17 C25 112.4(9)
C30 N17 C25 110.3(8)
C28 N17 C25 102.3(6)
C26 C25 N17 103.6(5)
C26 C25 H25A 111.0
N17 C25 H25A 111.0
C26 C25 H25B 111.0
N17 C25 H25B 111.0
H25A C25 H25B 109.0
C25 C26 C27 107.5(3)
C25 C26 H26A 110.2
C27 C26 H26A 110.2
C25 C26 H26B 110.2
C27 C26 H26B 110.2
H26A C26 H26B 108.5
C28 C27 C26 102.9(4)
C28 C27 H27A 111.2
C26 C27 H27A 111.2
C28 C27 H27B 111.2
C26 C27 H27B 111.2
H27A C27 H27B 109.1
N17 C28 C27 103.6(7)
N17 C28 H28A 111.0
C27 C28 H28A 111.0
N17 C28 H28B 111.0
C27 C28 H28B 111.0
H28A C28 H28B 109.0
N17 C29 H29A 109.5
N17 C29 H29B 109.5
H29A C29 H29B 109.5
N17 C29 H29C 109.5
H29A C29 H29C 109.5
H29B C29 H29C 109.5
N17 C30 H30A 109.5
N17 C30 H30B 109.5
H30A C30 H30B 109.5
N17 C30 H30C 109.5
H30A C30 H30C 109.5
H30B C30 H30C 109.5
C29A N17A C28A 112.0(10)
C29A N17A C25A 113.6(8)
C28A N17A C25A 104.5(7)
C29A N17A C30A 106.8(7)
C28A N17A C30A 109.7(7)
C25A N17A C30A 110.2(10)
C26A C25A N17A 105.9(8)
C26A C25A H25C 110.6
N17A C25A H25C 110.6
C26A C25A H25D 110.6
N17A C25A H25D 110.6
H25C C25A H25D 108.7
C25A C26A C27A 107.3(4)
C25A C26A H26C 110.3
C27A C26A H26C 110.3
C25A C26A H26D 110.3
C27A C26A H26D 110.3
H26C C26A H26D 108.5
C28A C27A C26A 103.5(3)
C28A C27A H27C 111.1
C26A C27A H27C 111.1
C28A C27A H27D 111.1
C26A C27A H27D 111.1
H27C C27A H27D 109.0
N17A C28A C27A 103.5(6)
N17A C28A H28C 111.1
C27A C28A H28C 111.1
N17A C28A H28D 111.1
C27A C28A H28D 111.1
H28C C28A H28D 109.0
N17A C29A H29D 109.5
N17A C29A H29E 109.5
H29D C29A H29E 109.5
N17A C29A H29F 109.5
H29D C29A H29F 109.5
H29E C29A H29F 109.5
N17A C30A H30D 109.5
N17A C30A H30E 109.5
H30D C30A H30E 109.5
N17A C30A H30F 109.5
H30D C30A H30F 109.5
H30E C30A H30F 109.5
C20 N14 C22 111.7(5)
N13 C21 C22 122.9(6)
N13 C21 C23 118.2(6)
C22 C21 C23 118.4(7)
C21 C22 N14 123.8(6)
C21 C22 C24 120.7(6)
N14 C22 C24 115.5(5)
N15 C23 C21 177.9(8)
N16 C24 C22 179.1(8)
C22A N14A C20 110.7(5)
C22A C21A C23A 120.5(7)
C22A C21A N13 123.4(5)
C23A C21A N13 115.6(6)
N14A C22A C21A 124.1(5)
N14A C22A C24A 115.1(5)
C21A C22A C24A 120.8(5)
N15A C23A C21A 177.0(10)
N16A C24A C22A 177.8(8)
N8A C12A C10 173.6(9)
N8 C12 C10 173.9(10)

loop_
_geom_bond_atom_site_label_1
_geom_bond_atom_site_label_2
_geom_bond_distance
C1 N1 1.298(2)
C1 O1 1.326(2)
C1 C2 1.423(2)
C2 N2 1.299(2)
C2 O2 1.323(2)
C3 N1 1.372(2)
C3 C4 1.380(3)
C3 C5 1.440(3)
C4 N2 1.369(2)
C4 C6 1.440(3)
C5 N3 1.143(2)
C6 N4 1.147(2)
C7 N5 1.295(2)
C7 O3 1.322(2)
C7 C8 1.431(2)
C8 N6 1.298(2)
C8 O4 1.325(2)
C9 N5 1.371(2)
C9 C10 1.377(3)
C9 C11 1.439(3)
C10 N6 1.368(2)
C10 C12A 1.440(9)
C10 C12 1.507(14)
C11 N7 1.145(2)
C13 N9 1.295(2)
C13 O5 1.329(2)
C13 C14 1.423(3)
C14 N10 1.297(2)
C14 O6 1.332(2)
C15 N9 1.366(2)
C15 C16 1.375(2)
C15 C17 1.444(2)
C16 N10 1.370(2)
C16 C18 1.440(3)
C17 N11 1.143(2)
C18 N12 1.147(2)
O7 C19 1.323(2)
O7 B2 1.486(2)
O8 C20 1.318(2)
O8 B2 1.494(3)
C19 N13 1.299(2)
C19 C20 1.425(3)
C20 N14 1.286(6)
C20 N14A 1.373(7)
N13 C21 1.317(8)
N13 C21A 1.461(9)
C31 N18 1.521(2)
C31 C32 1.523(3)
C31 H31A 0.9900
C31 H31B 0.9900
C32 C34 1.528(3)
C32 H32A 0.9900
C32 H32B 0.9900
C34 C35 1.506(3)
C34 H34A 0.9900
C34 H34B 0.9900
C35 N18 1.508(2)
C35 H35A 0.9900
C35 H35B 0.9900
C36 N18 1.493(2)
C36 H36A 0.9800
C36 H36B 0.9800
C36 H36C 0.9800
C37 N18 1.494(2)
C37 H37A 0.9800
C37 H37B 0.9800
C37 H37C 0.9800
B1 O2 1.475(2)
B1 O3 1.482(2)
B1 O4 1.487(2)
B1 O1 1.488(2)
B2 O5 1.470(3)
B2 O6 1.472(3)
N17 C29 1.480(11)
N17 C30 1.503(10)
N17 C28 1.503(14)
N17 C25 1.513(13)
C25 C26 1.487(6)
C25 H25A 0.9900
C25 H25B 0.9900
C26 C27 1.557(6)
C26 H26A 0.9900
C26 H26B 0.9900
C27 C28 1.533(10)
C27 H27A 0.9900
C27 H27B 0.9900
C28 H28A 0.9900
C28 H28B 0.9900
C29 H29A 0.9800
C29 H29B 0.9800
C29 H29C 0.9800
C30 H30A 0.9800
C30 H30B 0.9800
C30 H30C 0.9800
N17A C29A 1.488(13)
N17A C28A 1.504(14)
N17A C25A 1.506(14)
N17A C30A 1.510(8)
C25A C26A 1.494(9)
C25A H25C 0.9900
C25A H25D 0.9900
C26A C27A 1.536(6)
C26A H26C 0.9900
C26A H26D 0.9900
C27A C28A 1.510(6)
C27A H27C 0.9900
C27A H27D 0.9900
C28A H28C 0.9900
C28A H28D 0.9900
C29A H29D 0.9800
C29A H29E 0.9800
C29A H29F 0.9800
C30A H30D 0.9800
C30A H30E 0.9800
C30A H30F 0.9800
N14 C22 1.373(6)
N15 C23 1.140(7)
N16 C24 1.135(7)
C21 C22 1.371(7)
C21 C23 1.440(8)
C22 C24 1.442(7)
N14A C22A 1.368(6)
N15A C23A 1.147(7)
N16A C24A 1.141(6)
C21A C22A 1.374(7)
C21A C23A 1.439(7)
C22A C24A 1.443(6)
N8A C12A 1.137(8)
N8 C12 1.140(11)

loop_
_geom_torsion_atom_site_label_1
_geom_torsion_atom_site_label_2
_geom_torsion_atom_site_label_3
_geom_torsion_atom_site_label_4
_geom_torsion
N1 C1 C2 N2 -0.5(3)
O1 C1 C2 N2 179.75(16)
N1 C1 C2 O2 179.63(17)
O1 C1 C2 O2 -0.1(2)
N1 C3 C4 N2 0.1(3)
C5 C3 C4 N2 -178.79(18)
N1 C3 C4 C6 179.70(17)
C5 C3 C4 C6 0.8(3)
N5 C7 C8 N6 2.2(3)
O3 C7 C8 N6 -177.31(17)
N5 C7 C8 O4 -178.77(16)
O3 C7 C8 O4 1.7(2)
N5 C9 C10 N6 1.9(3)
C11 C9 C10 N6 -179.81(19)
N5 C9 C10 C12A 173.6(10)
C11 C9 C10 C12A -8.2(10)
N5 C9 C10 C12 -166.0(9)
C11 C9 C10 C12 12.3(10)
N9 C13 C14 N10 0.5(3)
O5 C13 C14 N10 -177.56(17)
N9 C13 C14 O6 178.33(16)
O5 C13 C14 O6 0.2(2)
N9 C15 C16 N10 0.1(3)
C17 C15 C16 N10 179.40(17)
N9 C15 C16 C18 -178.04(17)
C17 C15 C16 C18 1.3(3)
B2 O7 C19 N13 -178.9(2)
B2 O7 C19 C20 1.4(2)
B2 O8 C20 N14 160.0(9)
B2 O8 C20 N14A -168.9(6)
B2 O8 C20 C19 -2.5(3)
N13 C19 C20 N14 17.9(9)
O7 C19 C20 N14 -162.3(9)
N13 C19 C20 O8 -179.0(2)
O7 C19 C20 O8 0.7(3)
N13 C19 C20 N14A -12.8(7)
O7 C19 C20 N14A 166.9(6)
O7 C19 N13 C21 167.3(6)
C20 C19 N13 C21 -13.0(7)
O7 C19 N13 C21A -171.2(5)
C20 C19 N13 C21A 8.4(6)
N18 C31 C32 C34 2.6(2)
C31 C32 C34 C35 -24.9(2)
C32 C34 C35 N18 38.08(19)
C19 O7 B2 O5 -123.34(18)
C19 O7 B2 O6 116.96(18)
C19 O7 B2 O8 -2.8(2)
C20 O8 B2 O5 125.1(2)
C20 O8 B2 O6 -118.01(19)
C20 O8 B2 O7 3.2(2)
O1 C1 N1 C3 179.50(16)
C2 C1 N1 C3 -0.2(3)
C4 C3 N1 C1 0.4(3)
C5 C3 N1 C1 179.28(17)
O2 C2 N2 C4 -179.26(16)
C1 C2 N2 C4 0.9(3)
C3 C4 N2 C2 -0.7(3)
C6 C4 N2 C2 179.65(16)
O3 C7 N5 C9 178.49(17)
C8 C7 N5 C9 -0.9(3)
C10 C9 N5 C7 -0.9(3)
C11 C9 N5 C7 -179.29(16)
O4 C8 N6 C10 179.90(17)
C7 C8 N6 C10 -1.2(3)
C9 C10 N6 C8 -0.7(3)
C12A C10 N6 C8 -172.3(10)
C12 C10 N6 C8 168.1(9)
O5 C13 N9 C15 177.80(16)
C14 C13 N9 C15 0.0(2)
C16 C15 N9 C13 -0.3(2)
C17 C15 N9 C13 -179.64(16)
O6 C14 N10 C16 -178.18(17)
C13 C14 N10 C16 -0.7(3)
C15 C16 N10 C14 0.4(3)
C18 C16 N10 C14 178.59(16)
C34 C35 N18 C36 -156.58(16)
C34 C35 N18 C37 81.83(18)
C34 C35 N18 C31 -36.44(18)
C32 C31 N18 C36 140.80(15)
C32 C31 N18 C37 -97.66(17)
C32 C31 N18 C35 20.68(18)
N1 C1 O1 B1 179.12(18)
C2 C1 O1 B1 -1.18(19)
O2 B1 O1 C1 1.90(19)
O3 B1 O1 C1 125.06(15)
O4 B1 O1 C1 -118.94(15)
N2 C2 O2 B1 -178.52(17)
C1 C2 O2 B1 1.3(2)
O3 B1 O2 C2 -124.00(16)
O4 B1 O2 C2 118.01(16)
O1 B1 O2 C2 -1.94(19)
N5 C7 O3 B1 -179.33(17)
C8 C7 O3 B1 0.15(19)
O2 B1 O3 C7 -123.79(16)
O4 B1 O3 C7 -1.73(18)
O1 B1 O3 C7 117.77(16)
N6 C8 O4 B1 176.27(19)
C7 C8 O4 B1 -2.8(2)
O2 B1 O4 C8 125.77(16)
O3 B1 O4 C8 2.76(18)
O1 B1 O4 C8 -117.44(16)
N9 C13 O5 B2 -174.92(18)
C14 C13 O5 B2 3.1(2)
O6 B2 O5 C13 -5.08(19)
O7 B2 O5 C13 -128.62(17)
O8 B2 O5 C13 114.62(17)
N10 C14 O6 B2 174.31(18)
C13 C14 O6 B2 -3.5(2)
O5 B2 O6 C14 5.21(19)
O7 B2 O6 C14 128.94(16)
O8 B2 O6 C14 -114.87(17)
C29 N17 C25 C26 161.7(6)
C30 N17 C25 C26 -76.4(7)
C28 N17 C25 C26 41.9(8)
N17 C25 C26 C27 -23.5(6)
C25 C26 C27 C28 -3.4(5)
C29 N17 C28 C27 -164.7(6)
C30 N17 C28 C27 73.4(8)
C25 N17 C28 C27 -44.3(8)
C26 C27 C28 N17 29.1(7)
C29A N17A C25A C26A 150.0(7)
C28A N17A C25A C26A 27.6(9)
C30A N17A C25A C26A -90.2(9)
N17A C25A C26A C27A -5.4(8)
C25A C26A C27A C28A -18.6(5)
C29A N17A C28A C27A -162.9(5)
C25A N17A C28A C27A -39.4(8)
C30A N17A C28A C27A 78.7(8)
C26A C27A C28A N17A 35.4(5)
O8 C20 N14 C22 -175.8(4)
C19 C20 N14 C22 -15.2(9)
C19 N13 C21 C22 9.1(7)
C19 N13 C21 C23 -179.1(4)
N13 C21 C22 N14 -9.3(9)
C23 C21 C22 N14 178.9(5)
N13 C21 C22 C24 171.8(7)
C23 C21 C22 C24 0.0(8)
C20 N14 C22 C21 11.8(9)
C20 N14 C22 C24 -169.3(7)
O8 C20 N14A C22A 177.3(3)
C19 C20 N14A C22A 12.8(7)
C19 N13 C21A C22A -7.2(7)
C19 N13 C21A C23A -178.4(4)
C20 N14A C22A C21A -11.4(8)
C20 N14A C22A C24A 166.6(6)
C23A C21A C22A N14A -179.5(5)
N13 C21A C22A N14A 9.7(9)
C23A C21A C22A C24A 2.6(8)
N13 C21A C22A C24A -168.3(7)
